data_1514845
loop_
_publ_author_name
'Forster, Johannes'
'R\"osner, Benedikt'
'Fink, Rainer H.'
'Nye, Leanne C.'
'Ivanovic-Burmazovic, Ivana'
'Kastner, Katharina'
'Tucher, Johannes'
'Streb, Carsten'

_publ_section_title
;
 Oxidation-driven self-assembly gives access to high-nuclearity molecular
 copper vanadium oxide clusters
;
_journal_issue 1
_journal_name_full 'Chemical Science'
_journal_page_first 418
_journal_paper_doi 10.1039/c2sc20942j
_journal_volume 4
_journal_year 2013
_chemical_formula_moiety '(C16 H36 N)4, (Cu6 V30 O86 N2), (C2 H3 N)6'
_chemical_formula_sum 'C76 H162 Cu6 N12 O88.66 V30'
_chemical_formula_weight 4561.64
_space_group_IT_number 152
_symmetry_cell_setting trigonal
_symmetry_space_group_name_Hall 'P 31 2"'
_symmetry_space_group_name_H-M 'P 31 2 1'
_atom_sites_solution_hydrogens notdet
_atom_sites_solution_primary direct
_atom_sites_solution_secondary difmap
_audit_creation_method SHELXL-97
_cell_angle_alpha 90.00
_cell_angle_beta 90.00
_cell_angle_gamma 120.00
_cell_formula_units_Z 3
_cell_length_a 20.411(3)
_cell_length_b 20.411(3)
_cell_length_c 40.340(5)
_cell_measurement_reflns_used 214
_cell_measurement_temperature 150(2)
_cell_measurement_theta_max 23.48
_cell_measurement_theta_min 6.12
_cell_volume 14554(4)
_computing_structure_refinement 'SHELXL-97 (Sheldrick, 2008)'
_diffrn_ambient_temperature 150(2)
_diffrn_measured_fraction_theta_full 0.996
_diffrn_measured_fraction_theta_max 0.996
_diffrn_measurement_device_type 'Nonius Kappa CCD'
_diffrn_measurement_method 'Omega and Phi scans'
_diffrn_radiation_monochromator graphite
_diffrn_radiation_source 'fine-focus sealed tube'
_diffrn_radiation_type MoK\a
_diffrn_radiation_wavelength 0.71073
_diffrn_reflns_av_R_equivalents 0.0598
_diffrn_reflns_av_sigmaI/netI 0.0462
_diffrn_reflns_limit_h_max 24
_diffrn_reflns_limit_h_min -25
_diffrn_reflns_limit_k_max 25
_diffrn_reflns_limit_k_min -25
_diffrn_reflns_limit_l_max 50
_diffrn_reflns_limit_l_min -46
_diffrn_reflns_number 167266
_diffrn_reflns_theta_full 26.37
_diffrn_reflns_theta_max 26.37
_diffrn_reflns_theta_min 3.40
_exptl_absorpt_coefficient_mu 2.084
_exptl_absorpt_correction_T_max 0.832
_exptl_absorpt_correction_T_min 0.745
_exptl_absorpt_correction_type gaussian
_exptl_absorpt_process_details SADABS
_exptl_crystal_colour brown
_exptl_crystal_density_diffrn 1.511
_exptl_crystal_density_method 'not measured'
_exptl_crystal_description block
_exptl_crystal_F_000 6348
_exptl_crystal_size_max 0.15
_exptl_crystal_size_mid 0.12
_exptl_crystal_size_min 0.11
_platon_squeeze_details
;
;
_refine_diff_density_max 0.706
_refine_diff_density_min -0.453
_refine_diff_density_rms 0.093
_refine_ls_abs_structure_details 'Flack H D (1983), Acta Cryst. A39, 876-881'
_refine_ls_abs_structure_Flack 0.001(13)
_refine_ls_extinction_method none
_refine_ls_goodness_of_fit_ref 1.039
_refine_ls_hydrogen_treatment noref
_refine_ls_matrix_type full
_refine_ls_number_parameters 839
_refine_ls_number_reflns 19763
_refine_ls_number_restraints 0
_refine_ls_restrained_S_all 1.039
_refine_ls_R_factor_all 0.0618
_refine_ls_R_factor_gt 0.0479
_refine_ls_shift/su_max 0.000
_refine_ls_shift/su_mean 0.000
_refine_ls_structure_factor_coef Fsqd
_refine_ls_weighting_details 'calc w=1/[\s^2^(Fo^2^)+(0.0751P)^2^+4.0292P] where P=(Fo^2^+2Fc^2^)/3'
_refine_ls_weighting_scheme calc
_refine_ls_wR_factor_gt 0.1169
_refine_ls_wR_factor_ref 0.1222
_reflns_number_gt 16489
_reflns_number_total 19763
_reflns_threshold_expression >2\s(I)
_cod_data_source_file c2sc20942j.txt
_cod_data_source_block CS1029
_cod_depositor_comments
;
The following automatic conversions were performed:

'_symmetry_cell_setting' value 'Trigonal' changed to 'trigonal'
according to
/usr/data/users/saulius/automatic-downloads/retrospective/RSC/lib/dictionaries/cif_core.dic
dictionary named 'cif_core.dic' version 2.4.2 from 2011-04-26.

Automatic conversion script
Id: cif_fix_values 2281 2013-09-26 08:29:07Z andrius 
;
_cod_original_cell_volume 14554(3)
_cod_original_sg_symbol_H-M p_31_2_1
_cod_database_code 1514845

loop_
_symmetry_equiv_pos_as_xyz
'x, y, z'
'-y, x-y, z+1/3'
'-x+y, -x, z+2/3'
'y, x, -z'
'x-y, -y, -z+2/3'
'-x, -x+y, -z+1/3'

loop_
_atom_site_label
_atom_site_type_symbol
_atom_site_fract_x
_atom_site_fract_y
_atom_site_fract_z
_atom_site_U_iso_or_equiv
_atom_site_adp_type
_atom_site_occupancy
_atom_site_symmetry_multiplicity
_atom_site_calc_flag
_atom_site_refinement_flags
_atom_site_disorder_assembly
_atom_site_disorder_group
C5 C 0.6017(5) 0.5498(4) 0.21448(15) 0.064(2) Uani 1 1 d . A .
C6 C 0.5658(7) 0.5615(6) 0.24430(17) 0.106(4) Uani 1 1 d . . .
C7 C 0.7487(4) 0.4492(4) 0.17144(15) 0.0545(17) Uani 1 1 d . A .
C8 C 0.7950(5) 0.4124(5) 0.1816(2) 0.082(3) Uani 1 1 d . . .
C9 C 0.3788(5) 0.2931(4) 0.10735(15) 0.063(2) Uani 1 1 d . . .
C10 C 0.3641(5) 0.3096(4) 0.14384(16) 0.066(2) Uani 1 1 d . . .
C11 C 0.3887(5) 0.3973(4) 0.14579(16) 0.069(2) Uani 1 1 d . . .
C12 C 0.3731(7) 0.4200(6) 0.17994(17) 0.097(3) Uani 1 1 d . . .
C13 C 0.4466(5) 0.2215(4) 0.11815(14) 0.0617(19) Uani 1 1 d . . .
C14 C 0.5222(5) 0.2738(5) 0.10181(17) 0.068(2) Uani 1 1 d . . .
C15 C 0.5899(7) 0.2682(7) 0.11796(18) 0.107(4) Uani 1 1 d . . .
C16 C 0.5892(9) 0.1944(8) 0.1131(3) 0.142(5) Uani 1 1 d . . .
C17 C 0.3088(4) 0.1552(4) 0.11996(17) 0.066(2) Uani 1 1 d . . .
C18 C 0.2292(7) 0.1411(5) 0.1071(2) 0.105(4) Uani 1 1 d . . .
C19 C 0.1663(6) 0.0799(7) 0.1288(3) 0.126(4) Uani 1 1 d . . .
C20 C 0.0858(9) 0.0602(10) 0.1180(4) 0.195(8) Uani 1 1 d . . .
C21 C 0.3725(5) 0.2083(4) 0.06440(15) 0.067(2) Uani 1 1 d . . .
C22 C 0.3762(5) 0.1350(5) 0.05400(18) 0.076(2) Uani 1 1 d . . .
C23 C 0.3801(7) 0.1377(6) 0.0147(2) 0.106(4) Uani 1 1 d . . .
C24 C 0.3751(7) 0.0645(6) 0.0022(2) 0.113(4) Uani 1 1 d . . .
C25 C 0.7152 0.0994 0.0012 0.099(3) Uiso 1 1 d . . .
C26 C 0.6719 0.1334 -0.0084 0.112(4) Uiso 1 1 d . . .
C27 C 0.5929 0.0813 -0.0108 0.141(5) Uiso 1 1 d . . .
C28 C 0.5499 0.0692 -0.0391 0.177(6) Uiso 1 1 d . . .
C29 C 0.8221 0.2221 0.0255 0.173(6) Uiso 1 1 d . . .
C30 C 0.8053 0.2039 0.0637 0.194(7) Uiso 1 1 d . . .
C31 C 0.8167 0.2711 0.0799 0.216(8) Uiso 1 1 d . . .
C32 C 0.8702 0.3233 0.0887 0.49(3) Uiso 1 1 d . . .
C33 C 0.8380 0.1961 -0.0331 0.133(4) Uiso 1 1 d . . .
C34 C 0.8187 0.1373 -0.0607 0.175(6) Uiso 1 1 d . . .
C35 C 0.8368 0.1006 0.0062 0.184(7) Uiso 1 1 d . . .
C36 C 1.0531 0.1505 0.0219 0.47(3) Uiso 1 1 d . . .
C37 C 0.8528 0.1900 -0.0952 0.248(10) Uiso 1 1 d . . .
C38 C 0.9372 0.2194 -0.0957 0.391(19) Uiso 1 1 d . . .
C39 C 0.9298 0.1550 0.0179 0.263(11) Uiso 1 1 d . . .
C40 C 0.9852 0.1171 0.0388 0.45(2) Uiso 1 1 d . . .
C41A C 0.7843(13) 0.6988(14) 0.1355(5) 0.056(5) Uiso 0.33 1 d P A 1
C42A C 0.8222(9) 0.7865(9) 0.1183(4) 0.022(3) Uiso 0.30 1 d P A 1
C41B C 0.8137(9) 0.6699(9) 0.1296(4) 0.088(4) Uiso 0.67 1 d P A 2
C42B C 0.8637(12) 0.7425(12) 0.1205(5) 0.025(5) Uiso 0.30 1 d P A 2
C42C C 0.8524(12) 0.7544(12) 0.1173(5) 0.047(6) Uiso 0.40 1 d P A 2
O46 O 0.8675(12) 0.6388(14) 0.1269(5) 0.078(7) Uani 0.25 1 d P A 2
Cu1A Cu 0.72618(4) 0.59703(5) 0.022174(16) 0.03643(19) Uani 0.50 1 d P A .
V4A V 0.72618(4) 0.59703(5) 0.022174(16) 0.03643(19) Uani 0.50 1 d P A .
Cu2 Cu 0.60630(4) 0.53237(4) 0.081043(13) 0.03031(15) Uani 1 1 d . A .
Cu3 Cu 0.65726(4) 0.52254(4) 0.147602(13) 0.03663(17) Uani 1 1 d . A .
N1 N 0.7575(3) 0.6404(3) 0.13773(13) 0.0523(14) Uani 1 1 d . . .
N2 N 0.6292(3) 0.5426(3) 0.19142(10) 0.0450(13) Uani 1 1 d . . .
N3 N 0.7153(3) 0.4775(3) 0.16504(11) 0.0457(12) Uani 1 1 d . . .
N4 N 0.7259(2) 0.4867(2) 0.95753(10) 0.0310(10) Uani 1 1 d . . .
N5 N 0.3752(4) 0.2185(4) 0.10285(14) 0.0685(17) Uani 1 1 d . . .
N6 N 0.8009(5) 0.1566(4) 0.0024(2) 0.114(3) Uani 1 1 d . . .
O1 O 0.7167(3) 0.6680(3) 0.05523(10) 0.0632(14) Uani 1 1 d . . .
O2 O 0.6323(2) 0.5115(2) 0.03795(7) 0.0314(8) Uani 1 1 d . . .
O3 O 0.6539(2) 0.3969(2) 0.04401(7) 0.0338(8) Uani 1 1 d . . .
O4 O 0.6619(2) 0.4893(2) 0.10190(7) 0.0384(9) Uani 1 1 d . . .
O5 O 0.5907(2) 0.5550(2) 0.12593(7) 0.0345(9) Uani 1 1 d . . .
O6 O 0.6195(2) 0.7063(2) 0.10556(7) 0.0332(8) Uani 1 1 d . . .
O7 O 0.5556(2) 0.5840(2) 0.06501(7) 0.0311(8) Uani 1 1 d . . .
O8 O 0.5476(2) 0.4430(2) -0.01801(7) 0.0326(8) Uani 1 1 d . . .
O9 O 0.4615(2) 0.5799(2) 0.11023(7) 0.0307(8) Uani 1 1 d . . .
O10 O 0.3633(2) 0.5488(2) 0.06898(8) 0.0336(8) Uani 1 1 d . . .
O11 O 0.3197(2) 0.6362(2) 0.08638(7) 0.0334(8) Uani 1 1 d . . .
O12 O 0.3497(2) 0.8056(2) 0.04259(8) 0.0401(9) Uani 1 1 d . . .
O13 O 0.3793(2) 0.7770(2) 0.10539(8) 0.0391(9) Uani 1 1 d . . .
O14 O 0.5643(2) 0.8016(2) 0.12589(8) 0.0407(9) Uani 1 1 d . . .
O15 O 0.6784(2) 0.7980(2) 0.05946(8) 0.0353(9) Uani 1 1 d . . .
O16 O 0.6427(2) 0.8898(2) 0.07675(8) 0.0402(9) Uani 1 1 d . . .
O17 O 0.4956(2) 0.9180(2) 0.03779(8) 0.0433(10) Uani 1 1 d . . .
O18 O 0.5233(3) 0.8914(2) 0.10078(8) 0.0450(10) Uani 1 1 d . . .
O20 O 0.6244(3) 1.0176(2) 0.07003(9) 0.0501(11) Uani 1 1 d . . .
O21 O 0.7125(2) 0.8548(2) 0.12856(8) 0.0449(10) Uani 1 1 d . . .
O22 O 0.4294(2) 0.6933(2) 0.13082(8) 0.0376(9) Uani 1 1 d . . .
O23 O 0.4593(2) 0.8293(2) 0.16012(8) 0.0404(9) Uani 1 1 d . . .
O24 O 0.2357(2) 0.7125(3) 0.08178(9) 0.0489(11) Uani 1 1 d . . .
O25 O 0.2154(2) 0.5046(2) 0.05038(9) 0.0437(10) Uani 1 1 d . . .
O26 O 0.3238(2) 0.5481(2) 0.13902(8) 0.0417(9) Uani 1 1 d . . .
O27 O 0.4252(2) 0.4539(2) 0.06882(8) 0.0348(8) Uani 1 1 d . . .
O28 O 0.5552(2) 0.6410(2) 0.16479(8) 0.0375(9) Uani 1 1 d . . .
O29 O 0.7788(2) 0.5546(2) 0.04978(7) 0.0348(8) Uani 1 1 d . . .
O30 O 0.8277(2) 0.6524(2) 0.00508(8) 0.0362(8) Uani 1 1 d . . .
O31 O 0.9145(2) 0.6181(2) -0.02122(8) 0.0420(10) Uani 1 1 d . . .
O32 O 0.7681(2) 0.9413(2) 0.03253(10) 0.0472(10) Uani 1 1 d . . .
O33 O 0.8698(2) 0.5048(3) 0.02053(8) 0.0451(10) Uani 1 1 d . . .
O34 O 0.7615(2) 0.3661(2) 0.01533(8) 0.0405(9) Uani 1 1 d . . .
O35 O 0.5788(2) 0.3353(2) -0.00568(8) 0.0317(8) Uani 1 1 d . . .
O36 O 0.2933(2) 0.6603(2) 0.03111(8) 0.0367(9) Uani 1 1 d . . .
O37 O 0.6310(2) 0.2504(2) 0.03544(9) 0.0453(10) Uani 1 1 d . . .
O38 O 0.3964(3) 0.9116(3) -0.00674(9) 0.0532(11) Uani 1 1 d . . .
O39 O 0.9381(2) 0.6425(3) 0.04730(9) 0.0473(10) Uani 1 1 d . . .
O40 O 0.7649(2) 0.4437(2) 0.09246(9) 0.0476(10) Uani 1 1 d . . .
O41 O 0.5061(2) 0.3772(2) 0.04160(8) 0.0371(9) Uani 1 1 d . . .
O42 O 0.6192(2) 0.6886(2) 0.01298(8) 0.0384(9) Uani 1 1 d . . .
O43 O 0.7129(2) 0.4828(2) 0.98880(8) 0.0382(9) Uani 1 1 d . . .
O44 O 0.6901(2) 0.5047(2) 0.93802(8) 0.0355(9) Uani 1 1 d . . .
O45 O 0.7738(2) 0.4700(2) 0.94681(9) 0.0424(9) Uani 1 1 d . . .
V1 V 0.57967(5) 0.41897(5) 0.018636(18) 0.0301(2) Uani 1 1 d . . .
V2 V 0.71537(6) 0.47124(6) 0.072538(19) 0.0350(2) Uani 1 1 d . A .
V3 V 0.55699(5) 0.61981(5) 0.127058(18) 0.0308(2) Uani 1 1 d . A .
V4B V 0.63100(5) 0.68993(5) 0.056625(16) 0.03796(19) Uani 0.50 1 d P A .
Cu1B Cu 0.63100(5) 0.68993(5) 0.056625(16) 0.03796(19) Uani 0.50 1 d P A .
V5 V 0.45319(5) 0.54104(5) 0.062118(18) 0.0290(2) Uani 1 1 d . A .
V6 V 0.38126(5) 0.60620(5) 0.112036(18) 0.0321(2) Uani 1 1 d . A .
V7 V 0.29890(5) 0.57559(6) 0.04791(2) 0.0337(2) Uani 1 1 d . A .
V8 V 0.31672(6) 0.72747(6) 0.06940(2) 0.0369(2) Uani 1 1 d . A .
V9 V 0.46677(6) 0.80061(6) 0.12429(2) 0.0354(2) Uani 1 1 d . A .
V10 V 0.64094(6) 0.81183(5) 0.10442(2) 0.0354(2) Uani 1 1 d . A .
V11 V 0.57584(6) 0.92818(6) 0.06386(2) 0.0411(2) Uani 1 1 d . A .
V12 V 0.87188(6) 0.58953(6) 0.02276(2) 0.0380(2) Uani 1 1 d . A .
V13 V 0.68153(6) 0.87562(5) 0.03542(2) 0.0367(2) Uani 1 1 d . A .
V14 V 0.42476(6) 0.85780(6) 0.00918(2) 0.0422(2) Uani 1 1 d . A .
V15 V 0.66552(6) 0.32650(5) 0.014339(19) 0.0348(2) Uani 1 1 d . . .

loop_
_atom_site_aniso_label
_atom_site_aniso_U_11
_atom_site_aniso_U_22
_atom_site_aniso_U_33
_atom_site_aniso_U_23
_atom_site_aniso_U_13
_atom_site_aniso_U_12
C5 0.123(7) 0.038(4) 0.035(3) 0.006(3) 0.008(4) 0.043(4)
C6 0.216(12) 0.095(7) 0.041(4) 0.022(4) 0.049(6) 0.105(8)
C7 0.053(4) 0.058(4) 0.038(3) 0.003(3) 0.005(3) 0.016(4)
C8 0.089(6) 0.084(6) 0.090(6) 0.036(5) 0.035(5) 0.056(5)
C9 0.110(6) 0.070(5) 0.033(3) -0.002(3) -0.006(3) 0.062(5)
C10 0.096(6) 0.070(5) 0.043(3) -0.006(3) -0.001(4) 0.049(5)
C11 0.115(7) 0.061(5) 0.042(3) -0.004(3) -0.002(4) 0.052(5)
C12 0.181(10) 0.121(8) 0.034(3) 0.009(4) 0.012(5) 0.110(8)
C13 0.099(6) 0.078(5) 0.030(3) 0.002(3) -0.008(3) 0.060(5)
C14 0.091(6) 0.077(5) 0.049(4) 0.011(4) 0.001(4) 0.053(5)
C15 0.179(11) 0.156(10) 0.035(4) 0.007(5) -0.001(5) 0.122(9)
C16 0.211(15) 0.176(13) 0.113(8) 0.064(9) 0.051(9) 0.152(13)
C17 0.067(5) 0.054(4) 0.057(4) 0.005(3) 0.008(4) 0.016(4)
C18 0.139(10) 0.069(6) 0.064(5) 0.021(5) 0.024(6) 0.020(6)
C19 0.071(7) 0.122(9) 0.131(9) -0.004(8) 0.022(6) 0.007(7)
C20 0.138(13) 0.187(16) 0.163(13) -0.021(12) 0.047(11) 0.008(12)
C21 0.108(6) 0.055(4) 0.034(3) -0.005(3) 0.000(4) 0.036(4)
C22 0.106(7) 0.070(5) 0.053(4) 0.007(4) 0.020(4) 0.045(5)
C23 0.154(10) 0.119(8) 0.065(5) -0.032(5) 0.002(6) 0.083(8)
C24 0.155(10) 0.088(7) 0.085(6) -0.046(6) 0.001(7) 0.051(7)
O46 0.085(15) 0.117(19) 0.074(13) -0.028(13) -0.014(11) 0.082(15)
Cu1A 0.0350(4) 0.0562(5) 0.0200(3) 0.0030(3) -0.0003(3) 0.0242(4)
V4A 0.0350(4) 0.0562(5) 0.0200(3) 0.0030(3) -0.0003(3) 0.0242(4)
Cu2 0.0430(4) 0.0426(4) 0.0140(2) -0.0029(2) -0.0004(2) 0.0279(3)
Cu3 0.0521(4) 0.0527(4) 0.0148(3) -0.0018(3) -0.0031(3) 0.0335(4)
N1 0.031(3) 0.048(4) 0.050(3) 0.011(3) 0.002(2) -0.001(3)
N2 0.081(4) 0.048(3) 0.016(2) 0.001(2) 0.001(2) 0.040(3)
N3 0.061(3) 0.058(3) 0.030(2) 0.003(2) -0.010(2) 0.039(3)
N4 0.038(3) 0.032(2) 0.0239(19) -0.0026(18) 0.0032(19) 0.018(2)
N5 0.092(5) 0.064(4) 0.052(3) 0.011(3) 0.016(3) 0.041(4)
N6 0.090(6) 0.064(5) 0.182(9) 0.030(5) 0.016(6) 0.034(5)
O1 0.063(3) 0.049(3) 0.037(2) 0.010(2) -0.020(2) -0.003(2)
O2 0.043(2) 0.038(2) 0.0187(15) -0.0009(14) -0.0008(15) 0.0242(18)
O3 0.050(2) 0.045(2) 0.0154(14) 0.0001(15) 0.0018(15) 0.0306(19)
O4 0.051(2) 0.056(2) 0.0166(15) -0.0026(16) -0.0043(16) 0.033(2)
O5 0.046(2) 0.047(2) 0.0177(15) -0.0024(15) -0.0007(15) 0.028(2)
O6 0.042(2) 0.038(2) 0.0212(15) -0.0068(15) -0.0015(15) 0.0213(18)
O7 0.041(2) 0.036(2) 0.0194(15) -0.0019(14) 0.0015(15) 0.0217(18)
O8 0.046(2) 0.039(2) 0.0163(14) -0.0006(14) 0.0026(15) 0.0241(18)
O9 0.041(2) 0.041(2) 0.0165(14) 0.0001(14) 0.0047(14) 0.0258(18)
O10 0.039(2) 0.044(2) 0.0211(16) -0.0012(15) 0.0028(15) 0.0233(19)
O11 0.038(2) 0.046(2) 0.0212(15) -0.0021(15) 0.0020(15) 0.0249(19)
O12 0.053(3) 0.056(3) 0.0291(17) -0.0054(17) -0.0010(17) 0.041(2)
O13 0.058(3) 0.045(2) 0.0253(16) -0.0030(16) 0.0029(17) 0.034(2)
O14 0.054(3) 0.048(2) 0.0252(17) -0.0039(17) 0.0035(17) 0.030(2)
O15 0.042(2) 0.040(2) 0.0252(17) -0.0036(15) 0.0068(15) 0.0217(19)
O16 0.056(3) 0.039(2) 0.0275(17) -0.0079(16) 0.0007(17) 0.025(2)
O17 0.062(3) 0.046(2) 0.0316(19) -0.0021(17) 0.0113(18) 0.034(2)
O18 0.069(3) 0.053(3) 0.0276(17) -0.0033(17) 0.0026(18) 0.042(2)
O20 0.075(3) 0.039(2) 0.041(2) -0.0061(18) 0.007(2) 0.032(2)
O21 0.043(2) 0.053(3) 0.0314(18) -0.0053(18) -0.0026(17) 0.019(2)
O22 0.051(2) 0.048(2) 0.0233(16) -0.0002(16) 0.0031(16) 0.031(2)
O23 0.055(3) 0.052(2) 0.0244(17) -0.0060(16) 0.0017(17) 0.034(2)
O24 0.057(3) 0.076(3) 0.0295(19) 0.0003(19) 0.0024(18) 0.045(3)
O25 0.035(2) 0.055(3) 0.0372(19) -0.0046(18) 0.0021(17) 0.020(2)
O26 0.049(2) 0.051(2) 0.0283(17) 0.0038(17) 0.0128(17) 0.028(2)
O27 0.044(2) 0.038(2) 0.0230(16) -0.0002(15) 0.0036(15) 0.0211(18)
O28 0.046(2) 0.046(2) 0.0237(16) -0.0033(16) 0.0024(16) 0.025(2)
O29 0.043(2) 0.053(2) 0.0195(15) -0.0084(15) -0.0061(15) 0.033(2)
O30 0.037(2) 0.052(2) 0.0262(16) -0.0048(16) -0.0003(15) 0.027(2)
O31 0.039(2) 0.064(3) 0.0282(18) -0.0069(18) -0.0015(16) 0.030(2)
O32 0.046(2) 0.043(2) 0.046(2) -0.0024(19) 0.0088(19) 0.018(2)
O33 0.047(2) 0.064(3) 0.0275(18) -0.0037(18) -0.0008(17) 0.030(2)
O34 0.054(2) 0.054(2) 0.0275(17) -0.0035(17) -0.0009(17) 0.037(2)
O35 0.043(2) 0.035(2) 0.0214(15) -0.0007(14) -0.0008(15) 0.0224(18)
O36 0.048(2) 0.050(2) 0.0237(16) -0.0029(16) 0.0025(16) 0.033(2)
O37 0.065(3) 0.047(2) 0.0331(19) 0.0053(17) 0.0067(19) 0.034(2)
O38 0.084(3) 0.061(3) 0.038(2) 0.002(2) 0.005(2) 0.054(3)
O39 0.045(2) 0.071(3) 0.0303(19) -0.0123(19) -0.0089(17) 0.032(2)
O40 0.064(3) 0.065(3) 0.0262(17) -0.0039(18) -0.0052(18) 0.041(2)
O41 0.049(2) 0.044(2) 0.0255(16) 0.0078(16) 0.0125(16) 0.029(2)
O42 0.047(2) 0.045(2) 0.0286(17) -0.0087(16) 0.0017(17) 0.027(2)
O43 0.046(2) 0.058(3) 0.0196(16) -0.0004(16) 0.0020(16) 0.033(2)
O44 0.044(2) 0.049(2) 0.0218(16) -0.0032(16) -0.0032(16) 0.029(2)
O45 0.048(2) 0.057(3) 0.0358(19) -0.0045(18) 0.0079(18) 0.036(2)
V1 0.0405(5) 0.0383(5) 0.0174(4) -0.0002(3) 0.0019(4) 0.0241(4)
V2 0.0481(6) 0.0529(6) 0.0173(4) -0.0025(4) -0.0022(4) 0.0352(5)
V3 0.0416(5) 0.0430(5) 0.0143(3) -0.0017(4) 0.0017(3) 0.0259(5)
V4B 0.0471(5) 0.0396(5) 0.0186(3) -0.0006(3) -0.0007(3) 0.0152(4)
Cu1B 0.0471(5) 0.0396(5) 0.0186(3) -0.0006(3) -0.0007(3) 0.0152(4)
V5 0.0395(5) 0.0357(5) 0.0158(3) -0.0014(3) 0.0015(3) 0.0217(4)
V6 0.0403(5) 0.0427(5) 0.0171(4) -0.0017(4) 0.0037(4) 0.0236(4)
V7 0.0363(5) 0.0463(6) 0.0220(4) -0.0026(4) 0.0024(4) 0.0232(5)
V8 0.0450(6) 0.0525(6) 0.0246(4) -0.0053(4) 0.0016(4) 0.0329(5)
V9 0.0497(6) 0.0434(6) 0.0204(4) -0.0045(4) 0.0023(4) 0.0287(5)
V10 0.0438(6) 0.0423(6) 0.0230(4) -0.0080(4) 0.0002(4) 0.0238(5)
V11 0.0588(7) 0.0383(6) 0.0303(4) -0.0027(4) 0.0082(4) 0.0274(5)
V12 0.0394(6) 0.0573(6) 0.0242(4) -0.0084(4) -0.0030(4) 0.0293(5)
V13 0.0454(6) 0.0359(5) 0.0260(4) -0.0031(4) 0.0060(4) 0.0181(5)
V14 0.0662(7) 0.0516(6) 0.0259(4) 0.0006(4) 0.0050(4) 0.0422(6)
V15 0.0503(6) 0.0442(6) 0.0212(4) 0.0011(4) 0.0031(4) 0.0320(5)

loop_
_atom_type_symbol
_atom_type_description
_atom_type_scat_dispersion_real
_atom_type_scat_dispersion_imag
_atom_type_scat_source
C C 0.0033 0.0016 'International Tables Vol C Tables 4.2.6.8 and 6.1.1.4'
Cu Cu 0.3201 1.2651 'International Tables Vol C Tables 4.2.6.8 and 6.1.1.4'
N N 0.0061 0.0033 'International Tables Vol C Tables 4.2.6.8 and 6.1.1.4'
O O 0.0106 0.0060 'International Tables Vol C Tables 4.2.6.8 and 6.1.1.4'
V V 0.3005 0.5294 'International Tables Vol C Tables 4.2.6.8 and 6.1.1.4'

loop_
_geom_angle_atom_site_label_1
_geom_angle_atom_site_label_2
_geom_angle_atom_site_label_3
_geom_angle
_geom_angle_site_symmetry_1
_geom_angle_site_symmetry_3
N2 C5 C6 178.1(7) . .
N3 C7 C8 177.5(7) . .
N5 C9 C10 114.5(5) . .
C9 C10 C11 107.4(6) . .
C12 C11 C10 112.6(6) . .
C14 C13 N5 117.3(5) . .
C13 C14 C15 112.8(6) . .
C16 C15 C14 116.4(10) . .
N5 C17 C18 114.2(6) . .
C19 C18 C17 109.0(8) . .
C18 C19 C20 113.5(12) . .
N5 C21 C22 111.8(6) . .
C23 C22 C21 104.8(6) . .
C24 C23 C22 108.5(8) . .
C26 C25 N6 112.6(3) . .
C25 C26 C27 113.7 . .
C28 C27 C26 124.704(3) . .
N6 C29 C30 117.6(3) . .
C31 C30 C29 107.927(5) . .
C32 C31 C30 131.338(1) . .
C34 C33 N6 112.0(3) . .
C33 C34 C37 103.761(9) . .
N6 C35 C39 108.0(3) . .
C38 C37 C34 106.844(2) . .
C35 C39 C40 124.111(1) . .
C36 C40 C39 103.825(6) . .
N1 C41A C42A 160.8(19) . .
N1 C41B C42B 136.1(17) . .
N1 C41B O46 126.4(17) . .
C42B C41B O46 97.4(17) . .
N1 C41B C42C 122.4(15) . .
C42B C41B C42C 14.7(12) . .
O46 C41B C42C 111.2(16) . .
O42 Cu1A O30 92.25(16) 4 .
O42 Cu1A O2 97.65(16) 4 .
O30 Cu1A O2 158.92(16) . .
O42 Cu1A O29 160.15(15) 4 .
O30 Cu1A O29 78.59(15) . .
O2 Cu1A O29 86.06(15) . .
O42 Cu1A O1 97.73(17) 4 .
O30 Cu1A O1 105.81(17) . .
O2 Cu1A O1 91.30(16) . .
O29 Cu1A O1 101.69(16) . .
O42 Cu1A V12 125.08(12) 4 .
O30 Cu1A V12 40.78(11) . .
O2 Cu1A V12 119.99(11) . .
O29 Cu1A V12 39.97(10) . .
O1 Cu1A V12 117.96(14) . .
O7 Cu2 O2 95.80(14) . .
O7 Cu2 O5 89.23(14) . .
O2 Cu2 O5 173.75(15) . .
O7 Cu2 O4 172.68(14) . .
O2 Cu2 O4 90.17(14) . .
O5 Cu2 O4 84.55(14) . .
O7 Cu2 Cu3 130.90(9) . .
O2 Cu2 Cu3 131.84(11) . .
O5 Cu2 Cu3 42.49(10) . .
O4 Cu2 Cu3 42.41(10) . .
O7 Cu2 V2 152.26(10) . .
O2 Cu2 V2 58.19(10) . .
O5 Cu2 V2 116.17(11) . .
O4 Cu2 V2 32.49(10) . .
Cu3 Cu2 V2 73.69(2) . .
O7 Cu2 V3 57.44(9) . .
O2 Cu2 V3 151.65(10) . .
O5 Cu2 V3 32.34(11) . .
O4 Cu2 V3 115.90(10) . .
Cu3 Cu2 V3 73.50(2) . .
V2 Cu2 V3 144.99(3) . .
N3 Cu3 N2 94.7(2) . .
N3 Cu3 O4 91.72(17) . .
N2 Cu3 O4 167.7(2) . .
N3 Cu3 O5 171.76(19) . .
N2 Cu3 O5 90.44(17) . .
O4 Cu3 O5 82.07(14) . .
N3 Cu3 N1 97.1(2) . .
N2 Cu3 N1 98.0(2) . .
O4 Cu3 N1 91.57(18) . .
O5 Cu3 N1 88.53(18) . .
N3 Cu3 Cu2 133.01(14) . .
N2 Cu3 Cu2 131.45(15) . .
O4 Cu3 Cu2 41.30(11) . .
O5 Cu3 Cu2 41.11(9) . .
N1 Cu3 Cu2 85.97(13) . .
C41A N1 C41B 61.0(13) . .
C41A N1 Cu3 154.8(14) . .
C41B N1 Cu3 144.0(10) . .
C5 N2 Cu3 168.9(6) . .
C7 N3 Cu3 172.1(5) . .
O44 N4 O45 120.7(4) . .
O44 N4 O43 120.3(4) . .
O45 N4 O43 119.0(4) . .
C17 N5 C9 112.6(6) . .
C17 N5 C13 106.2(6) . .
C9 N5 C13 110.1(6) . .
C17 N5 C21 112.8(6) . .
C9 N5 C21 103.6(5) . .
C13 N5 C21 111.7(6) . .
C29 N6 C25 113.9(6) . .
C29 N6 C33 104.3(4) . .
C25 N6 C33 114.7(6) . .
C29 N6 C35 121.9(6) . .
C25 N6 C35 101.9(4) . .
C33 N6 C35 99.7(5) . .
V4B O1 Cu1A 125.1(2) . .
V1 O2 Cu2 122.11(19) . .
V1 O2 Cu1A 126.75(17) . .
Cu2 O2 Cu1A 110.73(17) . .
V2 O3 V15 135.1(2) . .
V2 O3 V1 114.19(18) . .
V15 O3 V1 103.15(15) . .
V2 O4 Cu2 111.44(16) . .
V2 O4 Cu3 146.4(2) . .
Cu2 O4 Cu3 96.29(16) . .
V3 O5 Cu2 111.96(17) . .
V3 O5 Cu3 145.4(2) . .
Cu2 O5 Cu3 96.40(15) . .
V3 O6 V10 137.96(19) . .
V3 O6 V4B 112.96(17) . .
V10 O6 V4B 100.10(15) . .
V5 O7 Cu2 124.06(19) . .
V5 O7 V4B 126.88(19) . .
Cu2 O7 V4B 108.84(18) . .
V1 O8 V5 155.3(2) . 4
V3 O9 V6 135.56(19) . .
V3 O9 V5 112.57(16) . .
V6 O9 V5 102.71(15) . .
V7 O10 V5 142.61(18) . .
V7 O10 V6 99.86(16) . .
V5 O10 V6 105.38(16) . .
V7 O11 V6 101.49(17) . .
V7 O11 V8 102.98(15) . .
V6 O11 V8 142.5(2) . .
V8 O12 V14 140.8(2) . .
V9 O13 V8 143.7(2) . .
V10 O14 V9 147.0(2) . .
V13 O15 V4B 138.0(2) . .
V13 O15 V10 101.81(17) . .
V4B O15 V10 101.75(16) . .
V13 O16 V10 102.49(18) . .
V13 O16 V11 104.57(17) . .
V10 O16 V11 139.1(2) . .
V14 O17 V11 143.8(2) . .
V11 O18 V9 141.9(2) . .
V6 O22 V9 143.7(2) . .
V2 O29 V12 136.8(2) . .
V2 O29 Cu1A 113.77(19) . .
V12 O29 Cu1A 99.31(15) . .
V13 O30 Cu1A 138.5(2) 4 .
V13 O30 V12 100.54(16) 4 .
Cu1A O30 V12 101.00(17) . .
V13 O31 V12 101.70(17) 4 .
V13 O31 V11 103.20(17) 4 4
V12 O31 V11 142.8(2) . 4
V12 O33 V14 144.3(2) . 4
V15 O34 V14 146.3(2) . 4
V7 O35 V1 142.65(19) 4 .
V7 O35 V15 100.82(16) 4 .
V1 O35 V15 104.42(15) . .
V7 O36 V15 101.98(16) . 4
V7 O36 V8 104.43(16) . .
V15 O36 V8 138.6(2) 4 .
V4B O42 V4A 147.9(2) . 4
V4B O42 Cu1A 147.9(2) . 4
V4A O42 Cu1A 0.00(6) 4 4
O41 V1 O8 104.51(18) . .
O41 V1 O2 102.42(17) . .
O8 V1 O2 100.23(16) . .
O41 V1 O35 103.21(18) . .
O8 V1 O35 88.84(15) . .
O2 V1 O35 149.63(16) . .
O41 V1 O3 101.15(16) . .
O8 V1 O3 152.32(15) . .
O2 V1 O3 84.06(15) . .
O35 V1 O3 75.25(14) . .
O40 V2 O4 107.56(17) . .
O40 V2 O29 107.9(2) . .
O4 V2 O29 111.91(17) . .
O40 V2 O3 108.62(19) . .
O4 V2 O3 110.95(17) . .
O29 V2 O3 109.76(15) . .
O40 V2 Cu2 143.39(14) . .
O4 V2 Cu2 36.07(11) . .
O29 V2 Cu2 89.88(12) . .
O3 V2 Cu2 94.12(12) . .
O28 V3 O5 107.36(17) . .
O28 V3 O6 107.25(18) . .
O5 V3 O6 111.71(17) . .
O28 V3 O9 108.25(17) . .
O5 V3 O9 112.55(17) . .
O6 V3 O9 109.49(16) . .
O28 V3 Cu2 142.76(14) . .
O5 V3 Cu2 35.71(10) . .
O6 V3 Cu2 90.04(11) . .
O9 V3 Cu2 95.89(10) . .
O42 V4B O15 93.62(16) . .
O42 V4B O7 97.41(16) . .
O15 V4B O7 157.77(15) . .
O42 V4B O1 95.46(17) . .
O15 V4B O1 105.27(17) . .
O7 V4B O1 92.85(17) . .
O42 V4B O6 159.84(17) . .
O15 V4B O6 77.70(14) . .
O7 V4B O6 85.52(14) . .
O1 V4B O6 104.34(16) . .
O42 V4B V10 126.02(13) . .
O15 V4B V10 40.57(10) . .
O7 V4B V10 118.88(10) . .
O1 V4B V10 119.02(13) . .
O6 V4B V10 39.21(10) . .
O27 V5 O8 105.03(17) . 4
O27 V5 O7 102.22(18) . .
O8 V5 O7 100.07(15) 4 .
O27 V5 O10 103.88(18) . .
O8 V5 O10 89.18(15) 4 .
O7 V5 O10 148.92(16) . .
O27 V5 O9 100.54(15) . .
O8 V5 O9 152.40(16) 4 .
O7 V5 O9 84.33(14) . .
O10 V5 O9 74.60(14) . .
O26 V6 O22 107.09(18) . .
O26 V6 O11 104.13(18) . .
O22 V6 O11 91.92(17) . .
O26 V6 O9 102.99(18) . .
O22 V6 O9 100.18(17) . .
O11 V6 O9 145.45(13) . .
O26 V6 O10 107.48(18) . .
O22 V6 O10 145.28(16) . .
O11 V6 O10 76.57(14) . .
O9 V6 O10 75.15(14) . .
O26 V6 V7 107.86(15) . .
O22 V6 V7 124.80(12) . .
O11 V6 V7 38.62(10) . .
O9 V6 V7 111.78(10) . .
O10 V6 V7 38.08(10) . .
O25 V7 O35 108.56(18) . 4
O25 V7 O10 107.18(19) . .
O35 V7 O10 95.77(15) 4 .
O25 V7 O11 109.28(18) . .
O35 V7 O11 141.02(16) 4 .
O10 V7 O11 81.80(15) . .
O25 V7 O36 108.85(19) . .
O35 V7 O36 81.15(15) 4 .
O10 V7 O36 142.87(17) . .
O11 V7 O36 78.20(15) . .
O25 V7 V6 111.80(14) . .
O35 V7 V6 128.26(11) 4 .
O10 V7 V6 42.06(10) . .
O11 V7 V6 39.89(11) . .
O36 V7 V6 113.64(11) . .
O25 V7 V15 113.41(15) . 4
O35 V7 V15 41.88(11) 4 4
O10 V7 V15 128.24(11) . 4
O11 V7 V15 112.01(11) . 4
O36 V7 V15 39.33(10) . 4
V6 V7 V15 133.40(4) . 4
O25 V7 V8 115.71(15) . .
O35 V7 V8 112.56(12) 4 .
O10 V7 V8 115.12(12) . .
O11 V7 V8 39.90(11) . .
O36 V7 V8 38.32(10) . .
V6 V7 V8 76.86(3) . .
V15 V7 V8 74.09(3) 4 .
O24 V8 O12 104.8(2) . .
O24 V8 O13 102.85(18) . .
O12 V8 O13 98.00(18) . .
O24 V8 O36 104.14(19) . .
O12 V8 O36 89.91(16) . .
O13 V8 O36 148.84(16) . .
O24 V8 O11 102.87(19) . .
O12 V8 O11 150.80(16) . .
O13 V8 O11 84.71(15) . .
O36 V8 O11 74.36(14) . .
O24 V8 V7 107.81(17) . .
O12 V8 V7 122.82(12) . .
O13 V8 V7 118.23(12) . .
O36 V8 V7 37.25(11) . .
O11 V8 V7 37.13(9) . .
O23 V9 O13 102.79(18) . .
O23 V9 O18 102.68(18) . .
O13 V9 O18 95.12(18) . .
O23 V9 O22 103.60(17) . .
O13 V9 O22 88.70(17) . .
O18 V9 O22 151.88(16) . .
O23 V9 O14 104.27(18) . .
O13 V9 O14 152.52(16) . .
O18 V9 O14 83.59(18) . .
O22 V9 O14 80.42(16) . .
O21 V10 O14 106.71(18) . .
O21 V10 O16 105.31(19) . .
O14 V10 O16 91.88(18) . .
O21 V10 O6 103.12(19) . .
O14 V10 O6 99.50(17) . .
O16 V10 O6 144.76(14) . .
O21 V10 O15 108.29(18) . .
O14 V10 O15 144.78(17) . .
O16 V10 O15 75.29(15) . .
O6 V10 O15 76.33(14) . .
O21 V10 V13 110.30(14) . .
O14 V10 V13 124.03(13) . .
O16 V10 V13 38.75(10) . .
O6 V10 V13 110.91(10) . .
O15 V10 V13 36.56(11) . .
O21 V10 V4B 119.82(16) . .
O14 V10 V4B 122.23(14) . .
O16 V10 V4B 105.74(10) . .
O6 V10 V4B 40.68(9) . .
O15 V10 V4B 37.68(11) . .
V13 V10 V4B 70.27(3) . .
O20 V11 O18 104.55(19) . .
O20 V11 O17 102.9(2) . .
O18 V11 O17 96.59(19) . .
O20 V11 O16 104.9(2) . .
O18 V11 O16 90.15(17) . .
O17 V11 O16 148.72(16) . .
O20 V11 O31 103.17(18) . 4
O18 V11 O31 151.05(17) . 4
O17 V11 O31 85.20(16) . 4
O16 V11 O31 74.75(15) . 4
O20 V11 V13 108.23(16) . .
O18 V11 V13 123.31(13) . .
O17 V11 V13 118.74(11) . .
O16 V11 V13 37.43(10) . .
O31 V11 V13 37.33(11) 4 .
O39 V12 O33 107.6(2) . .
O39 V12 O31 105.42(19) . .
O33 V12 O31 92.09(18) . .
O39 V12 O29 103.79(17) . .
O33 V12 O29 97.49(18) . .
O31 V12 O29 144.75(15) . .
O39 V12 O30 106.60(19) . .
O33 V12 O30 145.67(17) . .
O31 V12 O30 76.24(15) . .
O29 V12 O30 76.85(15) . .
O39 V12 V13 108.52(17) . 4
O33 V12 V13 125.09(12) . 4
O31 V12 V13 38.91(12) . 4
O29 V12 V13 112.11(11) . 4
O30 V12 V13 37.42(10) . 4
O39 V12 Cu1A 119.39(15) . .
O33 V12 Cu1A 121.21(15) . .
O31 V12 Cu1A 106.28(12) . .
O29 V12 Cu1A 40.72(10) . .
O30 V12 Cu1A 38.21(10) . .
V13 V12 Cu1A 71.42(3) 4 .
O32 V13 O15 108.1(2) . .
O32 V13 O30 107.93(18) . 4
O15 V13 O30 98.48(16) . 4
O32 V13 O31 108.9(2) . 4
O15 V13 O31 141.16(17) . 4
O30 V13 O31 81.33(16) 4 4
O32 V13 O16 107.54(19) . .
O15 V13 O16 80.35(15) . .
O30 V13 O16 142.95(18) 4 .
O31 V13 O16 77.47(16) 4 .
O32 V13 V12 112.39(16) . 4
O15 V13 V12 130.18(12) . 4
O30 V13 V12 42.04(12) 4 4
O31 V13 V12 39.38(11) 4 4
O16 V13 V12 112.56(13) . 4
O32 V13 V10 112.31(15) . .
O15 V13 V10 41.62(10) . .
O30 V13 V10 130.10(12) 4 .
O31 V13 V10 111.07(11) 4 .
O16 V13 V10 38.76(12) . .
V12 V13 V10 133.11(4) 4 .
O32 V13 V11 114.10(15) . .
O15 V13 V11 112.17(11) . .
O30 V13 V11 114.84(12) 4 .
O31 V13 V11 39.47(10) 4 .
O16 V13 V11 38.00(12) . .
V12 V13 V11 76.10(4) 4 .
V10 V13 V11 73.51(3) . .
O38 V14 O17 103.5(2) . .
O38 V14 O12 101.6(2) . .
O17 V14 O12 94.31(17) . .
O38 V14 O33 103.5(2) . 4
O17 V14 O33 88.38(18) . 4
O12 V14 O33 153.39(17) . 4
O38 V14 O34 103.5(2) . 4
O17 V14 O34 152.89(17) . 4
O12 V14 O34 83.14(16) . 4
O33 V14 O34 82.54(17) 4 4
O37 V15 O34 107.0(2) . .
O37 V15 O36 104.13(18) . 4
O34 V15 O36 92.14(16) . 4
O37 V15 O3 103.32(17) . .
O34 V15 O3 99.70(17) . .
O36 V15 O3 145.31(15) 4 .
O37 V15 O35 108.57(19) . .
O34 V15 O35 144.25(17) . .
O36 V15 O35 75.96(14) 4 .
O3 V15 O35 75.49(14) . .
O37 V15 V7 109.52(16) . 4
O34 V15 V7 124.05(12) . 4
O36 V15 V7 38.70(11) 4 4
O3 V15 V7 111.11(11) . 4
O35 V15 V7 37.30(9) . 4

loop_
_geom_bond_atom_site_label_1
_geom_bond_atom_site_label_2
_geom_bond_distance
_geom_bond_site_symmetry_2
C5 N2 1.133(8) .
C5 C6 1.490(10) .
C7 N3 1.123(8) .
C7 C8 1.527(11) .
C9 N5 1.499(9) .
C9 C10 1.573(9) .
C10 C11 1.599(10) .
C11 C12 1.537(9) .
C13 C14 1.519(11) .
C13 N5 1.554(10) .
C14 C15 1.584(13) .
C15 C16 1.513(15) .
C17 N5 1.494(9) .
C17 C18 1.588(14) .
C18 C19 1.538(13) .
C19 C20 1.55(2) .
C21 N5 1.562(8) .
C21 C22 1.592(11) .
C22 C23 1.585(11) .
C23 C24 1.532(13) .
C25 C26 1.42300(16) .
C25 N6 1.545(8) .
C26 C27 1.42368(17) .
C27 C28 1.38394(13) .
C29 N6 1.504(9) .
C29 C30 1.58356(19) .
C30 C31 1.43034(14) .
C31 C32 1.13655(13) .
C33 C34 1.53803(13) .
C33 N6 1.629(9) .
C34 C37 1.68126(16) .
C35 N6 1.644(8) .
C35 C39 1.71795(19) .
C36 C40 1.37975(13) .
C37 C38 1.51500(18) .
C39 C40 1.86209(18) .
C41A N1 1.04(2) .
C41A C42A 1.70(3) .
C41B N1 1.045(16) .
C41B C42B 1.36(3) .
C41B O46 1.52(2) .
C41B C42C 1.58(3) .
Cu1A O42 1.775(4) 4
Cu1A O30 1.924(4) .
Cu1A O2 1.943(4) .
Cu1A O29 2.019(3) .
Cu1A O1 2.047(5) .
Cu1A V12 3.0534(13) .
Cu2 O7 1.921(3) .
Cu2 O2 1.926(3) .
Cu2 O5 1.933(3) .
Cu2 O4 1.940(4) .
Cu2 Cu3 2.9223(8) .
Cu2 V2 3.0675(12) .
Cu2 V3 3.0724(10) .
Cu3 N3 1.958(5) .
Cu3 N2 1.963(4) .
Cu3 O4 1.983(3) .
Cu3 O5 1.986(4) .
Cu3 N1 2.282(5) .
N4 O44 1.247(5) .
N4 O45 1.262(6) .
N4 O43 1.283(5) .
O1 V4B 2.013(6) .
O2 V1 1.817(4) .
O3 V2 1.816(4) .
O3 V15 1.974(3) .
O3 V1 2.056(4) .
O4 V2 1.770(4) .
O5 V3 1.772(4) .
O6 V3 1.801(4) .
O6 V10 1.973(4) .
O6 V4B 2.035(3) .
O7 V5 1.822(4) .
O7 V4B 1.956(4) .
O8 V1 1.782(3) .
O8 V5 1.804(3) 4
O9 V3 1.827(4) .
O9 V6 1.963(4) .
O9 V5 2.071(3) .
O10 V7 1.863(4) .
O10 V5 1.938(4) .
O10 V6 2.024(3) .
O11 V7 1.896(3) .
O11 V6 1.948(4) .
O11 V8 2.015(4) .
O12 V8 1.758(4) .
O12 V14 1.915(4) .
O13 V9 1.773(4) .
O13 V8 1.863(4) .
O14 V10 1.707(4) .
O14 V9 1.981(4) .
O15 V13 1.831(4) .
O15 V4B 1.919(4) .
O15 V10 2.041(3) .
O16 V13 1.929(3) .
O16 V10 1.929(4) .
O16 V11 1.954(4) .
O17 V14 1.776(4) .
O17 V11 1.869(4) .
O18 V11 1.768(4) .
O18 V9 1.878(4) .
O20 V11 1.601(4) .
O21 V10 1.603(4) .
O22 V6 1.719(4) .
O22 V9 1.943(4) .
O23 V9 1.595(3) .
O24 V8 1.604(4) .
O25 V7 1.596(4) .
O26 V6 1.605(4) .
O27 V5 1.595(4) .
O28 V3 1.587(3) .
O29 V2 1.792(4) .
O29 V12 1.988(4) .
O30 V13 1.844(3) 4
O30 V12 2.032(4) .
O31 V13 1.913(4) 4
O31 V12 1.933(4) .
O31 V11 2.005(4) 4
O32 V13 1.602(4) .
O33 V12 1.712(5) .
O33 V14 1.940(4) 4
O34 V15 1.705(4) .
O34 V14 1.980(4) 4
O35 V7 1.847(3) 4
O35 V1 1.961(3) .
O35 V15 2.034(4) .
O36 V7 1.913(4) .
O36 V15 1.939(3) 4
O36 V8 1.959(3) .
O37 V15 1.594(4) .
O38 V14 1.607(4) .
O39 V12 1.586(4) .
O40 V2 1.598(4) .
O41 V1 1.600(4) .
O42 V4B 1.775(3) .
O42 V4A 1.775(4) 4
O42 Cu1A 1.775(4) 4
V4B V10 3.0731(12) .
V5 O8 1.804(3) 4
V6 V7 2.9762(12) .
V7 O35 1.847(3) 4
V7 V15 2.9931(12) 4
V7 V8 3.0605(14) .
V10 V13 3.0083(13) .
V11 O31 2.005(4) 4
V11 V13 3.0716(14) .
V12 V13 2.9827(14) 4
V13 O30 1.844(3) 4
V13 O31 1.913(4) 4
V13 V12 2.9827(14) 4
V14 O33 1.940(4) 4
V14 O34 1.980(4) 4
V15 O36 1.939(3) 4
V15 V7 2.9931(12) 4

loop_
_platon_squeeze_void_nr
_platon_squeeze_void_average_x
_platon_squeeze_void_average_y
_platon_squeeze_void_average_z
_platon_squeeze_void_volume
_platon_squeeze_void_count_electrons
_platon_squeeze_void_content
1 -0.008 0.983 0.027 4131 538 ' '
